data_7007146
loop_
_publ_author_name
'Gregson, Charlotte K. A.'
'Blackmore, Ian J.'
'Gibson, Vernon C.'
'Long, Nicholas J.'
'Marshall, Edward L.'
'White, Andrew J. P.'

_publ_section_title
;
 Titanium-salen complexes as initiators for the ring opening
 polymerisation of rac-lactide.
;
_journal_issue 25
_journal_name_full 'Dalton transactions (Cambridge, England : 2003)'
_journal_page_first 3134
_journal_page_last 3140
_journal_paper_doi 10.1039/b518266b
_journal_year 2006
_chemical_formula_sum 'C42 H66 N2 O4 Ti'
_chemical_formula_weight 710.87
_chemical_name_systematic
;
?
;
_space_group_IT_number 19
_symmetry_cell_setting orthorhombic
_symmetry_space_group_name_Hall 'P 2ac 2ab'
_symmetry_space_group_name_H-M 'P 21 21 21'
_atom_sites_solution_hydrogens geom
_atom_sites_solution_primary direct
_atom_sites_solution_secondary difmap
_audit_creation_method SHELXL-97
_cell_angle_alpha 90.00
_cell_angle_beta 90.00
_cell_angle_gamma 90.00
_cell_formula_units_Z 4
_cell_length_a 10.2283(11)
_cell_length_b 18.9578(12)
_cell_length_c 21.8874(19)
_cell_measurement_reflns_used 33
_cell_measurement_temperature 203(2)
_cell_measurement_theta_max 27.97
_cell_measurement_theta_min 11.21
_cell_volume 4244.1(6)
_computing_cell_refinement 'Bruker XSCANS'
_computing_data_collection 'Bruker XSCANS'
_computing_data_reduction 'Bruker SHELXTL'
_computing_molecular_graphics 'Bruker SHELXTL'
_computing_publication_material 'Bruker SHELXTL'
_computing_structure_refinement 'SHELXL-97 (Sheldrick, 1997)'
_computing_structure_solution 'SHELXS-97 (Sheldrick, 1990)'
_diffrn_ambient_temperature 203(2)
_diffrn_measured_fraction_theta_full 0.999
_diffrn_measured_fraction_theta_max 0.999
_diffrn_measurement_device_type 'Bruker P4/RA'
_diffrn_measurement_method '\w scans'
_diffrn_radiation_monochromator graphite
_diffrn_radiation_source 'fine-focus sealed tube'
_diffrn_radiation_type CuK\a
_diffrn_radiation_wavelength 1.54178
_diffrn_reflns_av_R_equivalents 0.0000
_diffrn_reflns_av_sigmaI/netI 0.0747
_diffrn_reflns_limit_h_max 11
_diffrn_reflns_limit_h_min 0
_diffrn_reflns_limit_k_max 22
_diffrn_reflns_limit_k_min 0
_diffrn_reflns_limit_l_max 25
_diffrn_reflns_limit_l_min 0
_diffrn_reflns_number 3945
_diffrn_reflns_theta_full 63.99
_diffrn_reflns_theta_max 63.99
_diffrn_reflns_theta_min 4.04
_diffrn_standards_interval_count 97
_diffrn_standards_number 3
_exptl_absorpt_coefficient_mu 2.006
_exptl_absorpt_correction_T_max 0.6207
_exptl_absorpt_correction_T_min 0.1484
_exptl_absorpt_correction_type empirical
_exptl_crystal_colour Yellow
_exptl_crystal_density_diffrn 1.113
_exptl_crystal_density_method 'not measured'
_exptl_crystal_description 'blocky needles'
_exptl_crystal_F_000 1544
_exptl_crystal_size_max 0.40
_exptl_crystal_size_mid 0.25
_exptl_crystal_size_min 0.25
_refine_diff_density_max 0.291
_refine_diff_density_min -0.282
_refine_diff_density_rms 0.054
_refine_ls_abs_structure_details 'Flack H D (1983), Acta Cryst. A39, 876-881'
_refine_ls_abs_structure_Flack 0.010(13)
_refine_ls_extinction_coef 0.00016(10)
_refine_ls_extinction_expression Fc^*^=kFc[1+0.001xFc^2^\l^3^/sin(2\q)]^-1/4^
_refine_ls_extinction_method SHELXL
_refine_ls_goodness_of_fit_ref 1.030
_refine_ls_hydrogen_treatment mixed
_refine_ls_matrix_type full
_refine_ls_number_parameters 467
_refine_ls_number_reflns 3945
_refine_ls_number_restraints 72
_refine_ls_restrained_S_all 1.042
_refine_ls_R_factor_all 0.0809
_refine_ls_R_factor_gt 0.0571
_refine_ls_shift/su_max 0.000
_refine_ls_shift/su_mean 0.000
_refine_ls_structure_factor_coef Fsqd
_refine_ls_weighting_details 'calc w=1/[\s^2^(Fo^2^)+(0.0538P)^2^+1.4577P] where P=(Fo^2^+2Fc^2^)/3'
_refine_ls_weighting_scheme calc
_refine_ls_wR_factor_gt 0.1212
_refine_ls_wR_factor_ref 0.1320
_reflns_number_gt 3128
_reflns_number_total 3945
_reflns_threshold_expression >2sigma(I)
_cod_data_source_file b518266b.txt
_cod_data_source_block Compound_6
_cod_depositor_comments
;
The following automatic conversions were performed:
'_symmetry_cell_setting' value 'Orthorhombic' changed to 'orthorhombic'
according to '/home/saulius/struct/CIF-dictionaries/cif_core.dic'
dictionary named 'cif_core.dic' version 2.4.1 from
2010-06-29.

'_exptl_absorpt_correction_type' value 'Empirical' changed to
'empirical' according to
'/home/saulius/struct/CIF-dictionaries/cif_core.dic' dictionary named
'cif_core.dic' version 2.4.1 from 2010-06-29.

Automatic conversion script
Id: cif_fix_enum 1527 2010-12-29 10:47:43Z saulius 
;
_cod_original_sg_symbol_H-M P2(1)2(1)2(1)
_cod_database_code 7007146
_refine_ls_r_factor_obs+ 0.0571
_refine_ls_wr_factor_obs+ 0.1212
_refine_ls_abs_structure_flack+ 0.011(14)
_refine_ls_r_factor_obs- 0.0882
_refine_ls_wr_factor_obs- 0.1906
_refine_ls_abs_structure_flack- 0.989(14)

loop_
_symmetry_equiv_pos_as_xyz
'x, y, z'
'-x+1/2, -y, z+1/2'
'-x, y+1/2, -z+1/2'
'x+1/2, -y+1/2, -z'

loop_
_atom_site_label
_atom_site_type_symbol
_atom_site_fract_x
_atom_site_fract_y
_atom_site_fract_z
_atom_site_U_iso_or_equiv
_atom_site_adp_type
_atom_site_occupancy
_atom_site_symmetry_multiplicity
_atom_site_calc_flag
_atom_site_refinement_flags
_atom_site_disorder_assembly
_atom_site_disorder_group
Ti Ti 0.76379(10) 0.91255(5) 0.11842(4) 0.0291(3) Uani 1 1 d D A .
O1 O 0.8817(4) 0.93391(18) 0.18773(15) 0.0301(9) Uani 1 1 d . . .
C1 C 0.9621(5) 0.8862(3) 0.2106(2) 0.0270(12) Uani 1 1 d . . .
C2 C 0.9766(6) 0.8782(3) 0.2751(2) 0.0297(13) Uani 1 1 d . . .
C3 C 1.0554(6) 0.8238(3) 0.2951(2) 0.0352(14) Uani 1 1 d . . .
H3A H 1.0634 0.8175 0.3375 0.042 Uiso 1 1 calc R . .
C4 C 1.1248(6) 0.7770(3) 0.2570(3) 0.0342(14) Uani 1 1 d . . .
C5 C 1.1172(6) 0.7892(3) 0.1955(2) 0.0307(13) Uani 1 1 d . . .
H5A H 1.1668 0.7613 0.1686 0.037 Uiso 1 1 calc R . .
C6 C 1.0367(6) 0.8426(3) 0.1720(2) 0.0301(13) Uani 1 1 d . . .
C7 C 1.0418(6) 0.8581(3) 0.1075(2) 0.0316(13) Uani 1 1 d . . .
H7A H 1.1159 0.8438 0.0854 0.038 Uiso 1 1 calc R . .
N7 N 0.9501(5) 0.8907(2) 0.07873(18) 0.0289(11) Uani 1 1 d . . .
C8 C 0.9745(6) 0.9259(3) 0.0197(2) 0.0303(13) Uani 1 1 d . . .
H8A H 0.9070 0.9098 -0.0095 0.036 Uiso 1 1 calc R . .
C9 C 1.1080(7) 0.9141(4) -0.0095(3) 0.0460(16) Uani 1 1 d . . .
H9A H 1.1770 0.9286 0.0189 0.055 Uiso 1 1 calc R . .
H9B H 1.1198 0.8639 -0.0186 0.055 Uiso 1 1 calc R . .
C10 C 1.1181(8) 0.9568(3) -0.0681(3) 0.0554(19) Uani 1 1 d . . .
H10A H 1.2040 0.9493 -0.0868 0.067 Uiso 1 1 calc R . .
H10B H 1.0512 0.9410 -0.0971 0.067 Uiso 1 1 calc R . .
C11 C 1.0995(7) 1.0344(3) -0.0546(3) 0.0527(18) Uani 1 1 d . . .
H11A H 1.1051 1.0613 -0.0928 0.063 Uiso 1 1 calc R . .
H11B H 1.1698 1.0506 -0.0276 0.063 Uiso 1 1 calc R . .
C12 C 0.9664(6) 1.0485(3) -0.0240(3) 0.0435(16) Uani 1 1 d . . .
H12A H 0.9600 1.0985 -0.0131 0.052 Uiso 1 1 calc R . .
H12B H 0.8959 1.0377 -0.0528 0.052 Uiso 1 1 calc R . .
C13 C 0.9509(5) 1.0039(3) 0.0327(2) 0.0293(12) Uani 1 1 d . . .
H13A H 1.0187 1.0193 0.0621 0.035 Uiso 1 1 calc R . .
N14 N 0.8221(4) 1.0088(2) 0.06462(18) 0.0271(10) Uani 1 1 d . . .
C14 C 0.7432(6) 1.0592(3) 0.0527(2) 0.0287(12) Uani 1 1 d . . .
H14A H 0.7716 1.0932 0.0244 0.034 Uiso 1 1 calc R . .
C15 C 0.6140(6) 1.0688(3) 0.0786(2) 0.0271(12) Uani 1 1 d . . .
C16 C 0.5384(6) 1.1242(3) 0.0548(2) 0.0277(13) Uani 1 1 d . . .
H16A H 0.5732 1.1522 0.0233 0.033 Uiso 1 1 calc R . .
C17 C 0.4138(5) 1.1387(3) 0.0766(2) 0.0278(12) Uani 1 1 d . . .
C18 C 0.3682(5) 1.0943(3) 0.1229(2) 0.0338(12) Uani 1 1 d . . .
H18A H 0.2832 1.1026 0.1376 0.041 Uiso 1 1 calc R . .
C19 C 0.4364(6) 1.0397(3) 0.1487(2) 0.0300(13) Uani 1 1 d . . .
C20 C 0.5644(5) 1.0267(3) 0.1264(2) 0.0262(12) Uani 1 1 d . . .
O20 O 0.6381(4) 0.97621(19) 0.15024(16) 0.0334(9) Uani 1 1 d . . .
C21 C 0.9024(7) 0.9259(3) 0.3192(2) 0.0409(16) Uani 1 1 d . . .
C22 C 0.7559(7) 0.9145(4) 0.3116(3) 0.071(2) Uani 1 1 d . . .
H22A H 0.7089 0.9448 0.3397 0.107 Uiso 1 1 calc R . .
H22B H 0.7348 0.8656 0.3201 0.107 Uiso 1 1 calc R . .
H22C H 0.7307 0.9258 0.2700 0.107 Uiso 1 1 calc R . .
C23 C 0.9357(8) 1.0039(3) 0.3080(3) 0.062(2) Uani 1 1 d . . .
H23A H 1.0291 1.0109 0.3128 0.093 Uiso 1 1 calc R . .
H23B H 0.8892 1.0330 0.3372 0.093 Uiso 1 1 calc R . .
H23C H 0.9099 1.0169 0.2669 0.093 Uiso 1 1 calc R . .
C24 C 0.9356(7) 0.9110(4) 0.3864(2) 0.0558(18) Uani 1 1 d . . .
H24A H 1.0286 0.9176 0.3929 0.084 Uiso 1 1 calc R . .
H24B H 0.9120 0.8628 0.3963 0.084 Uiso 1 1 calc R . .
H24C H 0.8872 0.9431 0.4124 0.084 Uiso 1 1 calc R . .
C25 C 1.2057(6) 0.7167(3) 0.2848(3) 0.0402(15) Uani 1 1 d . . .
C26 C 1.3136(7) 0.7465(4) 0.3249(3) 0.0568(19) Uani 1 1 d . . .
H26A H 1.2754 0.7758 0.3565 0.085 Uiso 1 1 calc R . .
H26B H 1.3726 0.7746 0.3002 0.085 Uiso 1 1 calc R . .
H26C H 1.3616 0.7080 0.3437 0.085 Uiso 1 1 calc R . .
C27 C 1.1155(7) 0.6703(3) 0.3236(3) 0.058(2) Uani 1 1 d . . .
H27A H 1.0468 0.6510 0.2981 0.087 Uiso 1 1 calc R . .
H27B H 1.0770 0.6985 0.3560 0.087 Uiso 1 1 calc R . .
H27C H 1.1657 0.6321 0.3415 0.087 Uiso 1 1 calc R . .
C28 C 1.2676(8) 0.6704(3) 0.2352(3) 0.0572(19) Uani 1 1 d . . .
H28A H 1.1995 0.6511 0.2092 0.086 Uiso 1 1 calc R . .
H28B H 1.3156 0.6321 0.2542 0.086 Uiso 1 1 calc R . .
H28C H 1.3269 0.6986 0.2107 0.086 Uiso 1 1 calc R . .
C29 C 0.3360(6) 1.2017(3) 0.0539(3) 0.0333(14) Uani 1 1 d . . .
C30 C 0.3376(8) 1.2080(4) -0.0144(3) 0.066(2) Uani 1 1 d . . .
H30A H 0.2869 1.2489 -0.0267 0.098 Uiso 1 1 calc R . .
H30B H 0.2999 1.1659 -0.0324 0.098 Uiso 1 1 calc R . .
H30C H 0.4271 1.2134 -0.0284 0.098 Uiso 1 1 calc R . .
C31 C 0.1932(7) 1.1985(4) 0.0739(4) 0.072(3) Uani 1 1 d . . .
H31A H 0.1887 1.1943 0.1180 0.109 Uiso 1 1 calc R . .
H31B H 0.1514 1.1579 0.0553 0.109 Uiso 1 1 calc R . .
H31C H 0.1486 1.2412 0.0611 0.109 Uiso 1 1 calc R . .
C32 C 0.3960(8) 1.2687(3) 0.0815(3) 0.065(2) Uani 1 1 d . . .
H32A H 0.3959 1.2651 0.1257 0.097 Uiso 1 1 calc R . .
H32B H 0.3448 1.3094 0.0691 0.097 Uiso 1 1 calc R . .
H32C H 0.4851 1.2740 0.0670 0.097 Uiso 1 1 calc R . .
C33 C 0.3796(6) 0.9937(3) 0.2001(3) 0.0449(16) Uani 1 1 d . . .
C34 C 0.2359(7) 1.0127(4) 0.2123(3) 0.067(2) Uani 1 1 d . . .
H34A H 0.2298 1.0620 0.2238 0.101 Uiso 1 1 calc R . .
H34B H 0.2025 0.9836 0.2453 0.101 Uiso 1 1 calc R . .
H34C H 0.1849 1.0045 0.1757 0.101 Uiso 1 1 calc R . .
C35 C 0.4553(7) 1.0067(4) 0.2588(3) 0.064(2) Uani 1 1 d . . .
H35A H 0.4518 1.0564 0.2690 0.096 Uiso 1 1 calc R . .
H35B H 0.5457 0.9926 0.2531 0.096 Uiso 1 1 calc R . .
H35C H 0.4169 0.9793 0.2916 0.096 Uiso 1 1 calc R . .
C36 C 0.3828(7) 0.9162(3) 0.1826(3) 0.065(2) Uani 1 1 d . . .
H36A H 0.3339 0.9093 0.1451 0.097 Uiso 1 1 calc R . .
H36B H 0.3440 0.8883 0.2150 0.097 Uiso 1 1 calc R . .
H36C H 0.4727 0.9015 0.1764 0.097 Uiso 1 1 calc R . .
O37 O 0.7325(4) 0.82887(19) 0.15330(18) 0.0446(11) Uani 1 1 d D . .
C38 C 0.6987(16) 0.7604(5) 0.1598(8) 0.086(5) Uani 0.60 1 d PDU A 1
H38A H 0.6266 0.7564 0.1298 0.103 Uiso 0.60 1 calc PR A 1
C39 C 0.634(2) 0.7420(8) 0.2146(8) 0.130(7) Uani 0.60 1 d PDU A 1
H39A H 0.5680 0.7774 0.2239 0.195 Uiso 0.60 1 calc PR A 1
H39B H 0.6965 0.7397 0.2478 0.195 Uiso 0.60 1 calc PR A 1
H39C H 0.5918 0.6964 0.2098 0.195 Uiso 0.60 1 calc PR A 1
C40 C 0.7947(13) 0.7104(5) 0.1340(8) 0.089(5) Uani 0.60 1 d PDU A 1
H40A H 0.8258 0.7281 0.0950 0.134 Uiso 0.60 1 calc PR A 1
H40B H 0.7534 0.6648 0.1281 0.134 Uiso 0.60 1 calc PR A 1
H40C H 0.8678 0.7055 0.1618 0.134 Uiso 0.60 1 calc PR A 1
C38' C 0.7032(18) 0.7569(7) 0.1354(9) 0.058(5) Uiso 0.40 1 d PDU A 2
H38B H 0.7356 0.7477 0.0935 0.069 Uiso 0.40 1 calc PR A 2
C39' C 0.5609(17) 0.7463(11) 0.1383(12) 0.121(9) Uiso 0.40 1 d PDU A 2
H39D H 0.5189 0.7741 0.1066 0.181 Uiso 0.40 1 calc PR A 2
H39E H 0.5289 0.7611 0.1780 0.181 Uiso 0.40 1 calc PR A 2
H39F H 0.5410 0.6968 0.1321 0.181 Uiso 0.40 1 calc PR A 2
C40' C 0.775(3) 0.7119(9) 0.1805(13) 0.135(11) Uiso 0.40 1 d PDU A 2
H40D H 0.8680 0.7203 0.1769 0.203 Uiso 0.40 1 calc PR A 2
H40E H 0.7563 0.6626 0.1724 0.203 Uiso 0.40 1 calc PR A 2
H40F H 0.7463 0.7237 0.2216 0.203 Uiso 0.40 1 calc PR A 2
O41 O 0.6807(4) 0.8903(2) 0.04741(17) 0.0405(10) Uani 1 1 d D . .
C42 C 0.6241(9) 0.8942(5) -0.0097(4) 0.052(2) Uani 0.75 1 d PD A 1
H42A H 0.6672 0.9325 -0.0330 0.062 Uiso 0.75 1 calc PR A 1
C43 C 0.648(2) 0.8242(10) -0.0429(7) 0.138(10) Uani 0.75 1 d PDU A 1
H43A H 0.7407 0.8146 -0.0444 0.207 Uiso 0.75 1 calc PR A 1
H43B H 0.6133 0.8272 -0.0841 0.207 Uiso 0.75 1 calc PR A 1
H43C H 0.6037 0.7865 -0.0211 0.207 Uiso 0.75 1 calc PR A 1
C44 C 0.4800(8) 0.9097(7) -0.0062(5) 0.070(3) Uani 0.75 1 d PD A 1
H44A H 0.4666 0.9552 0.0130 0.104 Uiso 0.75 1 calc PR A 1
H44B H 0.4371 0.8734 0.0178 0.104 Uiso 0.75 1 calc PR A 1
H44C H 0.4434 0.9103 -0.0470 0.104 Uiso 0.75 1 calc PR A 1
C42' C 0.608(2) 0.8402(13) 0.0139(9) 0.073(9) Uiso 0.25 1 d PD A 2
H42B H 0.6132 0.7939 0.0346 0.087 Uiso 0.25 1 calc PR A 2
C43' C 0.665(4) 0.834(2) -0.0496(11) 0.050(10) Uiso 0.25 1 d PD A 2
H43F H 0.7546 0.8175 -0.0469 0.075 Uiso 0.25 1 calc PR A 2
H43G H 0.6629 0.8795 -0.0696 0.075 Uiso 0.25 1 calc PR A 2
H43D H 0.6139 0.8004 -0.0732 0.075 Uiso 0.25 1 calc PR A 2
C44' C 0.467(2) 0.864(3) 0.011(2) 0.19(3) Uiso 0.25 1 d PD A 2
H44F H 0.4308 0.8636 0.0521 0.284 Uiso 0.25 1 calc PR A 2
H44G H 0.4181 0.8313 -0.0144 0.284 Uiso 0.25 1 calc PR A 2
H44D H 0.4626 0.9107 -0.0057 0.284 Uiso 0.25 1 calc PR A 2

loop_
_atom_site_aniso_label
_atom_site_aniso_U_11
_atom_site_aniso_U_22
_atom_site_aniso_U_33
_atom_site_aniso_U_23
_atom_site_aniso_U_13
_atom_site_aniso_U_12
Ti 0.0312(6) 0.0278(5) 0.0281(4) 0.0044(4) -0.0011(5) 0.0004(5)
O1 0.032(2) 0.031(2) 0.0274(19) -0.0020(16) -0.0008(18) 0.0075(18)
C1 0.023(3) 0.027(3) 0.031(3) 0.004(2) -0.002(3) 0.000(3)
C2 0.034(3) 0.028(3) 0.027(3) 0.005(2) -0.004(3) 0.000(3)
C3 0.039(4) 0.039(3) 0.027(3) 0.006(2) -0.001(3) -0.003(3)
C4 0.035(3) 0.029(3) 0.038(3) 0.002(3) 0.000(3) 0.003(3)
C5 0.035(3) 0.029(3) 0.029(3) -0.002(2) -0.001(3) 0.009(3)
C6 0.031(3) 0.032(3) 0.028(3) 0.002(2) -0.002(3) 0.005(3)
C7 0.032(3) 0.031(3) 0.032(3) -0.002(2) 0.000(3) 0.006(3)
N7 0.033(3) 0.029(2) 0.024(2) 0.0034(19) -0.003(2) 0.007(2)
C8 0.038(3) 0.030(3) 0.023(3) 0.005(2) 0.001(3) 0.010(3)
C9 0.058(4) 0.047(4) 0.032(3) 0.005(3) 0.011(3) 0.025(4)
C10 0.062(5) 0.064(4) 0.040(4) 0.016(3) 0.023(4) 0.014(4)
C11 0.053(4) 0.059(4) 0.046(4) 0.015(3) 0.017(4) 0.012(4)
C12 0.043(4) 0.043(4) 0.044(4) 0.011(3) 0.011(3) 0.011(3)
C13 0.027(3) 0.033(3) 0.028(3) 0.002(2) 0.001(3) 0.007(3)
N14 0.029(3) 0.029(2) 0.024(2) 0.0005(19) 0.001(2) -0.003(2)
C14 0.033(3) 0.028(2) 0.025(2) 0.005(2) -0.001(3) 0.002(3)
C15 0.027(3) 0.029(3) 0.026(3) 0.002(2) -0.001(3) -0.004(3)
C16 0.031(3) 0.027(3) 0.025(3) 0.003(2) 0.003(3) -0.003(3)
C17 0.026(3) 0.028(3) 0.030(3) 0.001(2) -0.001(3) 0.004(2)
C18 0.030(3) 0.033(3) 0.039(3) 0.001(3) 0.000(3) 0.002(3)
C19 0.029(3) 0.031(3) 0.030(3) 0.003(2) 0.002(3) 0.002(3)
C20 0.024(3) 0.027(3) 0.027(3) 0.002(2) -0.002(2) 0.005(2)
O20 0.030(2) 0.037(2) 0.033(2) 0.0071(17) 0.0022(18) 0.0087(19)
C21 0.053(4) 0.045(4) 0.025(3) 0.005(3) 0.006(3) 0.015(3)
C22 0.054(5) 0.119(6) 0.042(3) 0.019(4) 0.014(4) 0.027(6)
C23 0.101(6) 0.043(4) 0.041(4) -0.004(3) 0.018(4) 0.018(4)
C24 0.070(5) 0.069(4) 0.028(3) 0.000(3) 0.008(4) 0.020(4)
C25 0.038(4) 0.043(3) 0.039(3) 0.011(3) -0.008(3) 0.006(3)
C26 0.052(4) 0.063(4) 0.056(4) 0.008(4) -0.014(4) 0.010(4)
C27 0.059(5) 0.049(4) 0.067(5) 0.026(4) -0.002(4) 0.013(4)
C28 0.065(5) 0.050(4) 0.057(4) 0.002(3) -0.006(4) 0.027(4)
C29 0.029(3) 0.035(3) 0.035(3) 0.004(3) 0.004(3) 0.009(3)
C30 0.076(6) 0.074(5) 0.047(4) 0.017(4) 0.002(4) 0.035(5)
C31 0.048(5) 0.072(5) 0.097(6) 0.027(5) 0.012(5) 0.021(4)
C32 0.080(6) 0.042(4) 0.073(5) -0.004(4) -0.011(5) 0.012(4)
C33 0.034(4) 0.052(4) 0.049(4) 0.013(3) 0.014(3) 0.006(3)
C34 0.053(5) 0.070(5) 0.080(5) 0.034(4) 0.027(5) 0.004(4)
C35 0.073(5) 0.083(5) 0.037(4) 0.017(4) 0.011(4) 0.001(5)
C36 0.059(5) 0.044(4) 0.092(6) 0.018(4) 0.021(4) -0.006(4)
O37 0.046(3) 0.034(2) 0.054(2) 0.0121(19) 0.002(2) 0.001(2)
C38 0.088(8) 0.056(7) 0.114(9) 0.016(7) 0.010(7) 0.000(6)
C39 0.164(14) 0.089(10) 0.138(12) 0.041(9) 0.061(12) -0.041(11)
C40 0.084(10) 0.034(6) 0.149(14) -0.050(8) 0.020(10) 0.008(7)
O41 0.042(2) 0.040(2) 0.040(2) -0.0009(18) -0.009(2) -0.005(2)
C42 0.053(6) 0.062(6) 0.040(5) -0.001(4) -0.013(5) -0.001(5)
C43 0.156(17) 0.156(17) 0.101(12) -0.109(13) -0.008(11) -0.025(14)
C44 0.037(6) 0.095(9) 0.077(7) -0.008(7) -0.019(5) -0.002(6)

loop_
_atom_type_symbol
_atom_type_description
_atom_type_scat_dispersion_real
_atom_type_scat_dispersion_imag
_atom_type_scat_source
C C 0.0181 0.0091 'International Tables Vol C Tables 4.2.6.8 and 6.1.1.4'
H H 0.0000 0.0000 'International Tables Vol C Tables 4.2.6.8 and 6.1.1.4'
N N 0.0311 0.0180 'International Tables Vol C Tables 4.2.6.8 and 6.1.1.4'
O O 0.0492 0.0322 'International Tables Vol C Tables 4.2.6.8 and 6.1.1.4'
Ti Ti 0.2191 1.8069 'International Tables Vol C Tables 4.2.6.8 and 6.1.1.4'

loop_
_geom_angle_atom_site_label_1
_geom_angle_atom_site_label_2
_geom_angle_atom_site_label_3
_geom_angle
_geom_angle_site_symmetry_1
_geom_angle_site_symmetry_3
_geom_angle_publ_flag
O37 Ti O41 94.30(18) . . ?
O37 Ti O20 106.64(18) . . ?
O41 Ti O20 98.33(17) . . ?
O37 Ti O1 87.90(17) . . ?
O41 Ti O1 170.30(18) . . ?
O20 Ti O1 90.06(15) . . ?
O37 Ti N7 99.27(18) . . ?
O41 Ti N7 91.39(18) . . ?
O20 Ti N7 151.45(17) . . ?
O1 Ti N7 78.93(16) . . ?
O37 Ti N14 171.41(18) . . ?
O41 Ti N14 82.26(16) . . ?
O20 Ti N14 81.71(16) . . ?
O1 Ti N14 94.22(15) . . ?
N7 Ti N14 73.04(16) . . ?
C1 O1 Ti 122.0(3) . . ?
O1 C1 C6 120.8(5) . . ?
O1 C1 C2 120.9(5) . . ?
C6 C1 C2 118.3(5) . . ?
C3 C2 C1 117.0(5) . . ?
C3 C2 C21 122.2(5) . . ?
C1 C2 C21 120.7(5) . . ?
C2 C3 C4 125.3(5) . . ?
C5 C4 C3 116.5(5) . . ?
C5 C4 C25 123.1(5) . . ?
C3 C4 C25 120.3(5) . . ?
C4 C5 C6 121.1(5) . . ?
C5 C6 C1 121.5(5) . . ?
C5 C6 C7 119.0(5) . . ?
C1 C6 C7 119.1(5) . . ?
N7 C7 C6 123.4(5) . . ?
C7 N7 C8 121.5(5) . . ?
C7 N7 Ti 123.0(4) . . ?
C8 N7 Ti 114.8(3) . . ?
N7 C8 C9 116.9(5) . . ?
N7 C8 C13 104.5(4) . . ?
C9 C8 C13 111.2(5) . . ?
C10 C9 C8 109.7(5) . . ?
C11 C10 C9 110.1(5) . . ?
C10 C11 C12 111.4(6) . . ?
C13 C12 C11 110.7(5) . . ?
N14 C13 C12 116.3(4) . . ?
N14 C13 C8 106.6(4) . . ?
C12 C13 C8 112.0(4) . . ?
C14 N14 C13 120.5(4) . . ?
C14 N14 Ti 123.1(4) . . ?
C13 N14 Ti 115.4(3) . . ?
N14 C14 C15 126.1(5) . . ?
C16 C15 C20 120.0(5) . . ?
C16 C15 C14 116.8(5) . . ?
C20 C15 C14 123.2(5) . . ?
C17 C16 C15 121.8(5) . . ?
C16 C17 C18 115.9(5) . . ?
C16 C17 C29 121.7(5) . . ?
C18 C17 C29 122.3(5) . . ?
C19 C18 C17 125.7(5) . . ?
C18 C19 C20 117.4(5) . . ?
C18 C19 C33 122.5(5) . . ?
C20 C19 C33 120.1(5) . . ?
O20 C20 C15 119.7(5) . . ?
O20 C20 C19 121.1(5) . . ?
C15 C20 C19 119.2(5) . . ?
C20 O20 Ti 134.5(3) . . ?
C22 C21 C2 109.6(5) . . ?
C22 C21 C24 107.3(5) . . ?
C2 C21 C24 112.7(5) . . ?
C22 C21 C23 109.7(6) . . ?
C2 C21 C23 111.0(5) . . ?
C24 C21 C23 106.4(5) . . ?
C26 C25 C27 109.2(5) . . ?
C26 C25 C28 108.8(5) . . ?
C27 C25 C28 108.2(5) . . ?
C26 C25 C4 110.1(5) . . ?
C27 C25 C4 108.8(5) . . ?
C28 C25 C4 111.6(5) . . ?
C30 C29 C17 112.4(5) . . ?
C30 C29 C31 107.4(6) . . ?
C17 C29 C31 112.1(5) . . ?
C30 C29 C32 108.7(6) . . ?
C17 C29 C32 108.3(5) . . ?
C31 C29 C32 107.7(6) . . ?
C36 C33 C35 111.0(6) . . ?
C36 C33 C34 107.0(6) . . ?
C35 C33 C34 107.6(6) . . ?
C36 C33 C19 110.8(5) . . ?
C35 C33 C19 109.5(5) . . ?
C34 C33 C19 110.8(5) . . ?
C38 O37 C38' 21.9(10) . . ?
C38 O37 Ti 160.5(8) . . ?
C38' O37 Ti 139.0(8) . . ?
O37 C38 C39 116.4(11) . . ?
O37 C38 C40 114.0(9) . . ?
C39 C38 C40 118.7(13) . . ?
O37 C38' C39' 108.7(14) . . ?
O37 C38' C40' 104.9(12) . . ?
C39' C38' C40' 112.2(17) . . ?
C42 O41 C42' 49.0(11) . . ?
C42 O41 Ti 163.0(5) . . ?
C42' O41 Ti 147.8(11) . . ?
O41 C42 C44 112.0(7) . . ?
O41 C42 C43 108.4(9) . . ?
C44 C42 C43 110.3(10) . . ?
O41 C42' C44' 109.0(16) . . ?
O41 C42' C43' 109.2(16) . . ?
C44' C42' C43' 110.9(19) . . ?

loop_
_geom_bond_atom_site_label_1
_geom_bond_atom_site_label_2
_geom_bond_distance
_geom_bond_site_symmetry_2
_geom_bond_publ_flag
Ti O37 1.789(4) . ?
Ti O41 1.821(4) . ?
Ti O20 1.896(4) . ?
Ti O1 1.980(4) . ?
Ti N7 2.135(5) . ?
Ti N14 2.252(4) . ?
O1 C1 1.321(6) . ?
C1 C6 1.407(7) . ?
C1 C2 1.427(7) . ?
C2 C3 1.379(7) . ?
C2 C21 1.526(8) . ?
C3 C4 1.411(8) . ?
C4 C5 1.367(7) . ?
C4 C25 1.536(7) . ?
C5 C6 1.403(7) . ?
C6 C7 1.443(7) . ?
C7 N7 1.287(6) . ?
N7 C8 1.475(6) . ?
C8 C9 1.524(8) . ?
C8 C13 1.526(7) . ?
C9 C10 1.521(7) . ?
C10 C11 1.513(9) . ?
C11 C12 1.541(8) . ?
C12 C13 1.509(7) . ?
C13 N14 1.494(7) . ?
N14 C14 1.277(6) . ?
C14 C15 1.450(8) . ?
C15 C16 1.404(7) . ?
C15 C20 1.410(7) . ?
C16 C17 1.388(8) . ?
C17 C18 1.398(7) . ?
C17 C29 1.519(7) . ?
C18 C19 1.370(7) . ?
C19 C20 1.418(7) . ?
C19 C33 1.538(7) . ?
C20 O20 1.326(6) . ?
C21 C22 1.523(10) . ?
C21 C24 1.534(7) . ?
C21 C23 1.536(8) . ?
C25 C26 1.520(8) . ?
C25 C27 1.533(8) . ?
C25 C28 1.533(8) . ?
C29 C30 1.502(8) . ?
C29 C31 1.526(8) . ?
C29 C32 1.534(8) . ?
C33 C36 1.519(9) . ?
C33 C35 1.520(9) . ?
C33 C34 1.536(9) . ?
O37 C38 1.351(10) . ?
O37 C38' 1.451(13) . ?
C38 C39 1.416(13) . ?
C38 C40 1.476(12) . ?
C38' C39' 1.471(17) . ?
C38' C40' 1.497(15) . ?
O41 C42 1.380(8) . ?
O41 C42' 1.412(16) . ?
C42 C44 1.505(10) . ?
C42 C43 1.533(13) . ?
C42' C44' 1.506(18) . ?
C42' C43' 1.512(18) . ?
